data_7701334
loop_
_publ_author_name
'Jiang, Tao'
'Zhang, Kang'
'Shen, Yunjun'
'Hamdaoui, Mustapha'
'Dontha, Rakesh'
'Liu, Jiyong'
'Spingler, Bernhard'
'Duttwyler, Simon'

_publ_section_title
;
 The 12-ethynylmonocarba-closo-dodecaborate anion as a versatile ligand
 for Cu(I) alkyne and heterobimetallic Cu(I)/M(II) (M = Pd, Pt) alkynide
 complexes
;
_journal_name_full 'Dalton Transactions'
_journal_paper_doi 10.1039/C9DT03272J
_journal_year 2019
_chemical_formula_moiety 'C15 H26 B11 Cu N2'
_chemical_formula_sum 'C15 H26 B11 Cu N2'
_chemical_formula_weight 416.83
_space_group_crystal_system triclinic
_space_group_IT_number 2
_space_group_name_Hall '-P 1'
_space_group_name_H-M_alt 'P -1'
_symmetry_space_group_name_Hall '-P 1'
_symmetry_space_group_name_H-M 'P -1'
_atom_sites_solution_hydrogens mixed
_atom_sites_solution_primary dual
_audit_creation_date 2019-02-21
_audit_creation_method
;
Olex2 1.2
(compiled 2018.05.29 svn.r3508 for OlexSys, GUI svn.r5506)
;
_audit_update_record
;
2019-04-17 deposited with the CCDC.    2019-10-09 downloaded from the CCDC.
;
_cell_angle_alpha 102.473(7)
_cell_angle_beta 106.926(7)
_cell_angle_gamma 107.523(9)
_cell_formula_units_Z 2
_cell_length_a 8.3718(8)
_cell_length_b 11.5149(11)
_cell_length_c 13.4954(9)
_cell_measurement_reflns_used 2278
_cell_measurement_temperature 293(2)
_cell_measurement_theta_max 29.3927
_cell_measurement_theta_min 2.9707
_cell_volume 1119.2(2)
_computing_cell_refinement
;
CrysAlisPro, Agilent Technologies,
Version 1.171.35.11 (release 16-05-2011 CrysAlis171 .NET)
(compiled May 16 2011,17:55:39)
;
_computing_data_collection
;
CrysAlisPro, Agilent Technologies,
Version 1.171.35.11 (release 16-05-2011 CrysAlis171 .NET)
(compiled May 16 2011,17:55:39)
;
_computing_data_reduction
;
CrysAlisPro, Agilent Technologies,
Version 1.171.35.11 (release 16-05-2011 CrysAlis171 .NET)
(compiled May 16 2011,17:55:39)
;
_computing_molecular_graphics 'Olex2 (Dolomanov et al., 2009)'
_computing_publication_material 'Olex2 (Dolomanov et al., 2009)'
_computing_structure_refinement 'ShelXL (Sheldrick, 2015)'
_computing_structure_solution 'ShelXT (Sheldrick, 2015)'
_diffrn_ambient_temperature 293.15
_diffrn_detector_area_resol_mean 10.3592
_diffrn_measured_fraction_theta_full 0.996
_diffrn_measured_fraction_theta_max 0.996
_diffrn_measurement_details
;
#__ type_ start__ end____ width___ exp.time_
  1 omega  -38.00   55.00   1.0000    5.0000
omega____ theta____ kappa____ phi______ frames
    -      -11.6246   77.0000   60.0000 93

#__ type_ start__ end____ width___ exp.time_
  2 omega   -5.00   89.00   1.0000    5.0000
omega____ theta____ kappa____ phi______ frames
    -       11.9371   77.0000  -30.0000 94

#__ type_ start__ end____ width___ exp.time_
  3 omega  -17.00   81.00   1.0000    5.0000
omega____ theta____ kappa____ phi______ frames
    -       11.9371   77.0000 -150.0000 98
;
_diffrn_measurement_device_type 'Xcalibur, Atlas, Gemini ultra'
_diffrn_measurement_method '\w scans'
_diffrn_orient_matrix_UB_11 -0.0552553000
_diffrn_orient_matrix_UB_12 -0.0220079000
_diffrn_orient_matrix_UB_13 -0.0566896000
_diffrn_orient_matrix_UB_21 0.0703234000
_diffrn_orient_matrix_UB_22 -0.0127522000
_diffrn_orient_matrix_UB_23 -0.0133602000
_diffrn_orient_matrix_UB_31 -0.0353344000
_diffrn_orient_matrix_UB_32 -0.0636043000
_diffrn_orient_matrix_UB_33 0.0014108000
_diffrn_radiation_monochromator graphite
_diffrn_radiation_type MoK\a
_diffrn_radiation_wavelength 0.71073
_diffrn_reflns_av_R_equivalents 0.0504
_diffrn_reflns_av_unetI/netI 0.0684
_diffrn_reflns_Laue_measured_fraction_full 0.996
_diffrn_reflns_Laue_measured_fraction_max 0.996
_diffrn_reflns_limit_h_max 10
_diffrn_reflns_limit_h_min -8
_diffrn_reflns_limit_k_max 13
_diffrn_reflns_limit_k_min -13
_diffrn_reflns_limit_l_max 13
_diffrn_reflns_limit_l_min -16
_diffrn_reflns_number 7225
_diffrn_reflns_point_group_measured_fraction_full 0.996
_diffrn_reflns_point_group_measured_fraction_max 0.996
_diffrn_reflns_theta_full 25.242
_diffrn_reflns_theta_max 25.347
_diffrn_reflns_theta_min 2.977
_diffrn_source 'Enhance (Mo) X-ray Source'
_exptl_absorpt_coefficient_mu 0.979
_exptl_absorpt_correction_T_max 1.00000
_exptl_absorpt_correction_T_min 0.71227
_exptl_absorpt_correction_type multi-scan
_exptl_absorpt_process_details
;
CrysAlisPro, Agilent Technologies,
Version 1.171.35.11 (release 16-05-2011 CrysAlis171 .NET)
(compiled May 16 2011,17:55:39)
Empirical absorption correction using spherical harmonics,
 implemented in SCALE3 ABSPACK scaling algorithm.
;
_exptl_crystal_colour colourless
_exptl_crystal_colour_primary colourless
_exptl_crystal_density_diffrn 1.237
_exptl_crystal_description plate
_exptl_crystal_F_000 428
_exptl_crystal_size_max 0.43
_exptl_crystal_size_mid 0.26
_exptl_crystal_size_min 0.12
_refine_diff_density_max 0.313
_refine_diff_density_min -0.397
_refine_diff_density_rms 0.062
_refine_ls_extinction_method none
_refine_ls_goodness_of_fit_ref 1.047
_refine_ls_hydrogen_treatment mixed
_refine_ls_matrix_type full
_refine_ls_number_parameters 268
_refine_ls_number_reflns 4083
_refine_ls_number_restraints 0
_refine_ls_restrained_S_all 1.047
_refine_ls_R_factor_all 0.0606
_refine_ls_R_factor_gt 0.0468
_refine_ls_shift/su_max 0.001
_refine_ls_shift/su_mean 0.000
_refine_ls_structure_factor_coef Fsqd
_refine_ls_weighting_details 'w=1/[\s^2^(Fo^2^)+(0.0502P)^2^+0.0406P] where P=(Fo^2^+2Fc^2^)/3'
_refine_ls_weighting_scheme calc
_refine_ls_wR_factor_gt 0.1036
_refine_ls_wR_factor_ref 0.1155
_reflns_Friedel_coverage 0.000
_reflns_number_gt 3361
_reflns_number_total 4083
_reflns_threshold_expression 'I > 2\s(I)'
_cod_data_source_file c9dt03272j2.cif
_cod_data_source_block 171023_zk_3py_h
_cod_original_cell_volume 1119.18(18)
_cod_database_code 7701334
_shelx_shelxl_version_number 2014/7
_chemical_oxdiff_formula 'c h n o B CU'
_shelx_space_group_comment
;
The symmetry employed for this shelxl refinement is uniquely defined
by the following loop, which should always be used as a source of
symmetry information in preference to the above space-group names.
They are only intended as comments.
;
_shelx_estimated_absorpt_t_max 0.892
_shelx_estimated_absorpt_t_min 0.678
_reflns_odcompleteness_completeness 99.61
_reflns_odcompleteness_iscentric 1
_reflns_odcompleteness_theta 26.32
_olex2_refinement_description
;
1. Fixed Uiso
 At 1.2 times of:
  All B(H) groups, All C(H) groups
 At 1.5 times of:
  All C(H,H,H) groups
2.a Aromatic/amide H refined with riding coordinates:
 C4(H4), C6(H6), C7(H7), C8(H8), C10(H10), C12(H12), C13(H13), C14(H14)
2.b Idealised Me refined as rotating group:
 C9(H9A,H9B,H9C), C15(H15A,H15B,H15C)
2.c Boron cage BH refined with riding coordinates:
 B2(H2), B3(H3A), B4(H4A), B5(H5), B6(H6A), B7(H7A), B8(H8A), B9(H9),
 B10(H10A), B11(H11)
2.d Boron cage BH refined with riding coordinates and stretchable bonds:
 C1(H1)
;
_olex2_submission_special_instructions 'No special instructions were received'

loop_
_space_group_symop_operation_xyz
'x, y, z'
'-x, -y, -z'

loop_
_atom_site_label
_atom_site_type_symbol
_atom_site_fract_x
_atom_site_fract_y
_atom_site_fract_z
_atom_site_U_iso_or_equiv
_atom_site_adp_type
_atom_site_occupancy
_atom_site_site_symmetry_order
_atom_site_calc_flag
_atom_site_refinement_flags_posn
Cu1 Cu 0.64818(5) 0.78832(3) 0.35107(2) 0.03691(15) Uani 1 1 d .
N1 N 0.4951(3) 0.7299(2) 0.18872(18) 0.0442(6) Uani 1 1 d .
N2 N 0.7644(3) 0.6622(2) 0.35844(17) 0.0356(5) Uani 1 1 d .
C1 C 0.9364(4) 0.8747(3) 0.8597(2) 0.0417(7) Uani 1 1 d .
H1 H 0.9833(16) 0.8704(3) 0.932(2) 0.050 Uiso 1 1 calc GR
C2 C 0.6952(4) 0.9042(2) 0.5031(2) 0.0338(6) Uani 1 1 d .
C3 C 0.6168(5) 0.9377(3) 0.4314(2) 0.0424(7) Uani 1 1 d .
H3 H 0.561(4) 0.981(3) 0.396(2) 0.051 Uiso 1 1 d R
C4 C 0.4017(5) 0.6044(3) 0.1305(3) 0.0555(9) Uani 1 1 d .
H4 H 0.4093 0.5458 0.1677 0.067 Uiso 1 1 calc R
C5 C 0.2951(6) 0.5548(4) 0.0200(3) 0.0700(11) Uani 1 1 d .
C6 C 0.2901(7) 0.6434(5) -0.0325(3) 0.0965(16) Uani 1 1 d .
H6 H 0.2226 0.6157 -0.1076 0.116 Uiso 1 1 calc R
C7 C 0.3837(7) 0.7724(5) 0.0246(3) 0.0987(16) Uani 1 1 d .
H7 H 0.3799 0.8324 -0.0114 0.118 Uiso 1 1 calc R
C8 C 0.4833(5) 0.8130(4) 0.1351(3) 0.0647(10) Uani 1 1 d .
H8 H 0.5442 0.9010 0.1736 0.078 Uiso 1 1 calc R
C9 C 0.1950(8) 0.4105(4) -0.0372(4) 0.118(2) Uani 1 1 d .
H9A H 0.2513 0.3662 0.0050 0.177 Uiso 1 1 calc GR
H9B H 0.1991 0.3878 -0.1089 0.177 Uiso 1 1 calc GR
H9C H 0.0711 0.3859 -0.0440 0.177 Uiso 1 1 calc GR
C10 C 0.9343(4) 0.6928(3) 0.3622(2) 0.0412(7) Uani 1 1 d .
H10 H 0.9950 0.7744 0.3611 0.049 Uiso 1 1 calc R
C11 C 1.0244(4) 0.6105(3) 0.3676(2) 0.0418(7) Uani 1 1 d .
C12 C 0.9323(4) 0.4907(3) 0.3700(3) 0.0470(8) Uani 1 1 d .
H12 H 0.9883 0.4324 0.3744 0.056 Uiso 1 1 calc R
C13 C 0.7591(4) 0.4572(3) 0.3660(3) 0.0487(8) Uani 1 1 d .
H13 H 0.6958 0.3757 0.3663 0.058 Uiso 1 1 calc R
C14 C 0.6797(4) 0.5448(3) 0.3617(2) 0.0430(7) Uani 1 1 d .
H14 H 0.5628 0.5222 0.3610 0.052 Uiso 1 1 calc R
C15 C 1.2155(5) 0.6534(4) 0.3731(4) 0.0764(12) Uani 1 1 d .
H15A H 1.2145 0.6282 0.3002 0.115 Uiso 1 1 calc GR
H15B H 1.2799 0.6138 0.4165 0.115 Uiso 1 1 calc GR
H15C H 1.2744 0.7456 0.4060 0.115 Uiso 1 1 calc GR
B1 B 0.7787(4) 0.8890(3) 0.6169(2) 0.0313(7) Uani 1 1 d .
B2 B 0.9350(5) 0.8136(3) 0.6512(3) 0.0389(8) Uani 1 1 d .
H2 H 0.9830 0.7697 0.5912 0.047 Uiso 1 1 calc R
B3 B 0.7089(5) 0.7409(3) 0.6441(2) 0.0384(8) Uani 1 1 d .
H3A H 0.6103 0.6499 0.5791 0.046 Uiso 1 1 calc R
B4 B 0.6434(5) 0.8672(3) 0.6976(3) 0.0359(7) Uani 1 1 d .
H4A H 0.5017 0.8580 0.6671 0.043 Uiso 1 1 calc R
B5 B 0.8275(5) 1.0176(3) 0.7370(2) 0.0354(7) Uani 1 1 d .
H5 H 0.8054 1.1059 0.7321 0.042 Uiso 1 1 calc R
B6 B 1.0078(5) 0.9846(3) 0.7084(3) 0.0379(8) Uani 1 1 d .
H6A H 1.1029 1.0517 0.6851 0.045 Uiso 1 1 calc R
B7 B 1.0775(5) 0.8955(4) 0.7911(3) 0.0449(9) Uani 1 1 d .
H7A H 1.2189 0.9044 0.8232 0.054 Uiso 1 1 calc R
B8 B 0.8937(5) 0.7465(3) 0.7519(3) 0.0439(9) Uani 1 1 d .
H8A H 0.9158 0.6586 0.7587 0.053 Uiso 1 1 calc R
B9 B 0.7155(5) 0.7794(3) 0.7801(3) 0.0401(8) Uani 1 1 d .
H9 H 0.6222 0.7131 0.8050 0.048 Uiso 1 1 calc R
B10 B 0.7891(5) 0.9489(3) 0.8368(3) 0.0397(8) Uani 1 1 d .
H10A H 0.7436 0.9926 0.8984 0.048 Uiso 1 1 calc R
B11 B 1.0125(5) 1.0205(3) 0.8434(3) 0.0412(8) Uani 1 1 d .
H11 H 1.1119 1.1105 0.9094 0.049 Uiso 1 1 calc R

loop_
_atom_site_aniso_label
_atom_site_aniso_U_11
_atom_site_aniso_U_22
_atom_site_aniso_U_33
_atom_site_aniso_U_23
_atom_site_aniso_U_13
_atom_site_aniso_U_12
Cu1 0.0417(3) 0.0390(2) 0.0309(2) 0.01148(16) 0.01082(17) 0.01975(18)
N1 0.0440(15) 0.0522(16) 0.0333(13) 0.0114(12) 0.0089(12) 0.0222(13)
N2 0.0422(15) 0.0330(12) 0.0303(12) 0.0095(10) 0.0123(11) 0.0153(11)
C1 0.0501(19) 0.0470(17) 0.0262(14) 0.0142(13) 0.0119(13) 0.0181(15)
C2 0.0396(16) 0.0322(14) 0.0312(14) 0.0089(12) 0.0152(13) 0.0157(13)
C3 0.060(2) 0.0487(18) 0.0347(16) 0.0192(14) 0.0203(15) 0.0366(17)
C4 0.061(2) 0.052(2) 0.0404(18) 0.0090(15) 0.0086(16) 0.0196(18)
C5 0.068(3) 0.075(3) 0.043(2) 0.0034(19) 0.0025(18) 0.024(2)
C6 0.113(4) 0.103(4) 0.040(2) 0.011(2) -0.007(2) 0.041(3)
C7 0.120(4) 0.107(4) 0.056(3) 0.046(3) 0.003(3) 0.043(3)
C8 0.076(3) 0.059(2) 0.050(2) 0.0258(18) 0.0091(19) 0.022(2)
C9 0.124(5) 0.074(3) 0.076(3) -0.019(2) -0.009(3) 0.011(3)
C10 0.0457(19) 0.0324(15) 0.0439(17) 0.0150(13) 0.0170(15) 0.0117(14)
C11 0.0428(18) 0.0440(17) 0.0421(16) 0.0143(14) 0.0181(14) 0.0199(15)
C12 0.054(2) 0.0426(17) 0.0521(18) 0.0153(15) 0.0213(16) 0.0284(16)
C13 0.052(2) 0.0306(16) 0.060(2) 0.0168(14) 0.0184(17) 0.0133(15)
C14 0.0371(17) 0.0424(17) 0.0493(18) 0.0189(14) 0.0168(14) 0.0124(14)
C15 0.058(2) 0.082(3) 0.110(3) 0.044(3) 0.044(2) 0.034(2)
B1 0.0378(18) 0.0316(16) 0.0252(15) 0.0104(13) 0.0110(14) 0.0146(14)
B2 0.051(2) 0.0458(19) 0.0298(16) 0.0179(15) 0.0158(15) 0.0278(17)
B3 0.052(2) 0.0277(16) 0.0277(16) 0.0072(13) 0.0103(15) 0.0111(15)
B4 0.0382(19) 0.0384(17) 0.0328(16) 0.0148(14) 0.0156(15) 0.0130(15)
B5 0.0414(19) 0.0314(16) 0.0319(16) 0.0095(14) 0.0141(15) 0.0130(15)
B6 0.0359(19) 0.0407(18) 0.0357(17) 0.0146(15) 0.0120(15) 0.0134(15)
B7 0.043(2) 0.056(2) 0.0386(18) 0.0207(17) 0.0108(16) 0.0248(18)
B8 0.062(2) 0.0409(19) 0.0322(17) 0.0138(15) 0.0143(17) 0.0277(18)
B9 0.045(2) 0.0357(17) 0.0343(17) 0.0128(14) 0.0154(16) 0.0074(15)
B10 0.049(2) 0.0368(18) 0.0321(17) 0.0085(14) 0.0171(16) 0.0162(16)
B11 0.044(2) 0.0392(18) 0.0288(17) 0.0087(14) 0.0069(15) 0.0105(16)

loop_
_atom_type_symbol
_atom_type_description
_atom_type_scat_dispersion_real
_atom_type_scat_dispersion_imag
_atom_type_scat_source
C C 0.0033 0.0016 'International Tables Vol C Tables 4.2.6.8 and 6.1.1.4'
H H 0.0000 0.0000 'International Tables Vol C Tables 4.2.6.8 and 6.1.1.4'
B B 0.0013 0.0007 'International Tables Vol C Tables 4.2.6.8 and 6.1.1.4'
Cu Cu 0.3201 1.2651 'International Tables Vol C Tables 4.2.6.8 and 6.1.1.4'
N N 0.0061 0.0033 'International Tables Vol C Tables 4.2.6.8 and 6.1.1.4'

loop_
_geom_angle_atom_site_label_1
_geom_angle_atom_site_label_2
_geom_angle_atom_site_label_3
_geom_angle
N1 Cu1 C2 144.17(11)
N2 Cu1 N1 102.47(9)
N2 Cu1 C2 112.47(10)
C3 Cu1 N1 110.31(11)
C3 Cu1 N2 147.21(11)
C3 Cu1 C2 35.06(11)
C4 N1 Cu1 120.9(2)
C8 N1 Cu1 122.2(2)
C8 N1 C4 117.0(3)
C10 N2 Cu1 120.54(19)
C10 N2 C14 117.3(3)
C14 N2 Cu1 122.2(2)
B7 C1 H1 117.4
B7 C1 B8 63.0(2)
B7 C1 B9 115.1(2)
B8 C1 H1 117.5
B8 C1 B9 62.7(2)
B9 C1 H1 117.5
B10 C1 H1 117.5
B10 C1 B7 115.1(2)
B10 C1 B8 114.9(2)
B10 C1 B9 62.8(2)
B11 C1 H1 117.4
B11 C1 B7 62.8(2)
B11 C1 B8 115.1(2)
B11 C1 B9 115.1(2)
B11 C1 B10 62.9(2)
C3 C2 Cu1 68.58(18)
C3 C2 B1 162.7(3)
B1 C2 Cu1 128.16(19)
Cu1 C3 H3 122(2)
C2 C3 Cu1 76.36(19)
C2 C3 H3 162(2)
N1 C4 H4 117.3
N1 C4 C5 125.4(3)
C5 C4 H4 117.3
C4 C5 C9 120.7(4)
C6 C5 C4 115.8(4)
C6 C5 C9 123.5(4)
C5 C6 H6 119.8
C5 C6 C7 120.3(4)
C7 C6 H6 119.8
C6 C7 H7 120.1
C6 C7 C8 119.8(4)
C8 C7 H7 120.1
N1 C8 C7 121.7(4)
N1 C8 H8 119.1
C7 C8 H8 119.1
C5 C9 H9A 109.5
C5 C9 H9B 109.5
C5 C9 H9C 109.5
H9A C9 H9B 109.5
H9A C9 H9C 109.5
H9B C9 H9C 109.5
N2 C10 H10 118.0
N2 C10 C11 124.0(3)
C11 C10 H10 118.0
C10 C11 C15 120.4(3)
C12 C11 C10 116.9(3)
C12 C11 C15 122.7(3)
C11 C12 H12 119.9
C13 C12 C11 120.2(3)
C13 C12 H12 119.9
C12 C13 H13 120.4
C12 C13 C14 119.3(3)
C14 C13 H13 120.4
N2 C14 C13 122.3(3)
N2 C14 H14 118.8
C13 C14 H14 118.8
C11 C15 H15A 109.5
C11 C15 H15B 109.5
C11 C15 H15C 109.5
H15A C15 H15B 109.5
H15A C15 H15C 109.5
H15B C15 H15C 109.5
C2 B1 B2 126.5(2)
C2 B1 B3 123.8(2)
C2 B1 B4 118.3(2)
C2 B1 B5 117.3(2)
C2 B1 B6 122.3(2)
B2 B1 B4 108.0(2)
B2 B1 B5 108.1(2)
B3 B1 B2 60.13(19)
B3 B1 B4 60.07(18)
B3 B1 B5 108.0(2)
B4 B1 B5 59.74(18)
B6 B1 B2 60.09(19)
B6 B1 B3 108.2(2)
B6 B1 B4 107.8(2)
B6 B1 B5 60.03(18)
B1 B2 H2 122.2
B1 B2 B3 59.89(18)
B1 B2 B6 59.89(18)
B3 B2 H2 121.9
B6 B2 H2 121.9
B6 B2 B3 107.8(2)
B7 B2 B1 107.3(2)
B7 B2 H2 122.0
B7 B2 B3 107.6(2)
B7 B2 B6 59.56(18)
B7 B2 B8 60.1(2)
B8 B2 B1 107.0(2)
B8 B2 H2 122.2
B8 B2 B3 59.38(19)
B8 B2 B6 107.5(2)
B1 B3 B2 59.99(18)
B1 B3 H3A 122.0
B1 B3 B4 60.08(18)
B2 B3 H3A 121.7
B4 B3 B2 107.9(2)
B4 B3 H3A 122.1
B8 B3 B1 107.4(2)
B8 B3 B2 59.76(19)
B8 B3 H3A 122.1
B8 B3 B4 107.2(2)
B8 B3 B9 60.0(2)
B9 B3 B1 107.3(2)
B9 B3 B2 107.8(2)
B9 B3 H3A 122.1
B9 B3 B4 59.19(18)
B1 B4 H4A 121.9
B3 B4 B1 59.85(18)
B3 B4 H4A 121.6
B5 B4 B1 60.16(18)
B5 B4 B3 108.2(2)
B5 B4 H4A 121.7
B9 B4 B1 107.8(2)
B9 B4 B3 60.00(18)
B9 B4 H4A 121.7
B9 B4 B5 108.0(2)
B9 B4 B10 60.31(18)
B10 B4 B1 107.6(2)
B10 B4 B3 108.1(2)
B10 B4 H4A 121.8
B10 B4 B5 59.55(18)
B1 B5 H5 122.0
B4 B5 B1 60.10(18)
B4 B5 H5 121.7
B4 B5 B6 107.9(2)
B6 B5 B1 59.83(18)
B6 B5 H5 121.9
B10 B5 B1 107.7(2)
B10 B5 B4 59.75(18)
B10 B5 H5 121.8
B10 B5 B6 107.9(2)
B10 B5 B11 60.2(2)
B11 B5 B1 107.4(2)
B11 B5 B4 107.8(2)
B11 B5 H5 122.0
B11 B5 B6 59.60(19)
B1 B6 B2 60.02(18)
B1 B6 B5 60.15(18)
B1 B6 H6A 121.9
B2 B6 B5 108.1(2)
B2 B6 H6A 121.7
B5 B6 H6A 121.8
B7 B6 B1 107.4(2)
B7 B6 B2 59.62(19)
B7 B6 B5 107.6(2)
B7 B6 H6A 122.1
B7 B6 B11 60.07(19)
B11 B6 B1 107.7(2)
B11 B6 B2 107.9(2)
B11 B6 B5 59.59(19)
B11 B6 H6A 121.9
C1 B7 B2 104.9(3)
C1 B7 B6 104.7(2)
C1 B7 H7A 125.0
C1 B7 B8 58.5(2)
C1 B7 B11 58.5(2)
B2 B7 H7A 121.8
B2 B7 B8 60.02(19)
B2 B7 B11 108.8(2)
B6 B7 B2 60.82(18)
B6 B7 H7A 122.0
B6 B7 B8 108.4(2)
B6 B7 B11 59.99(19)
B8 B7 H7A 121.5
B11 B7 H7A 121.4
B11 B7 B8 107.9(3)
C1 B8 B2 104.8(2)
C1 B8 B3 105.1(2)
C1 B8 B7 58.49(19)
C1 B8 H8A 124.9
C1 B8 B9 58.76(19)
B2 B8 B7 59.8(2)
B2 B8 H8A 121.9
B3 B8 B2 60.86(19)
B3 B8 B7 108.6(2)
B3 B8 H8A 121.7
B3 B8 B9 60.3(2)
B7 B8 H8A 121.5
B9 B8 B2 108.9(2)
B9 B8 B7 108.1(2)
B9 B8 H8A 121.1
C1 B9 B3 104.4(2)
C1 B9 B4 104.5(2)
C1 B9 B8 58.53(19)
C1 B9 H9 125.2
C1 B9 B10 58.43(18)
B3 B9 H9 122.1
B4 B9 B3 60.81(18)
B4 B9 B8 108.3(2)
B4 B9 H9 122.1
B4 B9 B10 60.01(18)
B8 B9 B3 59.68(19)
B8 B9 H9 121.6
B8 B9 B10 107.8(2)
B10 B9 B3 108.6(2)
B10 B9 H9 121.4
C1 B10 B4 104.5(2)
C1 B10 B5 104.6(2)
C1 B10 B9 58.73(19)
C1 B10 H10A 125.1
C1 B10 B11 58.5(2)
B4 B10 B9 59.68(18)
B4 B10 H10A 122.2
B4 B10 B11 108.4(2)
B5 B10 B4 60.70(18)
B5 B10 B9 108.4(2)
B5 B10 H10A 122.0
B5 B10 B11 60.03(19)
B9 B10 H10A 121.4
B11 B10 B9 108.1(3)
B11 B10 H10A 121.4
C1 B11 B5 104.5(2)
C1 B11 B6 104.7(2)
C1 B11 B7 58.61(19)
C1 B11 B10 58.57(19)
C1 B11 H11 125.1
B5 B11 B6 60.80(18)
B5 B11 B7 108.5(2)
B5 B11 B10 59.78(19)
B5 B11 H11 122.1
B6 B11 B7 59.94(19)
B6 B11 B10 108.5(2)
B6 B11 H11 122.0
B7 B11 B10 108.0(2)
B7 B11 H11 121.4
B10 B11 H11 121.5

loop_
_geom_bond_atom_site_label_1
_geom_bond_atom_site_label_2
_geom_bond_distance
Cu1 N1 2.026(2)
Cu1 N2 1.980(2)
Cu1 C2 2.044(3)
Cu1 C3 1.958(3)
N1 C4 1.337(4)
N1 C8 1.328(4)
N2 C10 1.341(4)
N2 C14 1.341(4)
C1 H1 0.95(3)
C1 B7 1.695(5)
C1 B8 1.696(4)
C1 B9 1.700(5)
C1 B10 1.695(5)
C1 B11 1.694(5)
C2 C3 1.208(4)
C2 B1 1.562(4)
C3 H3 0.90(3)
C4 H4 0.9300
C4 C5 1.377(4)
C5 C6 1.366(6)
C5 C9 1.514(6)
C6 H6 0.9300
C6 C7 1.367(6)
C7 H7 0.9300
C7 C8 1.371(5)
C8 H8 0.9300
C9 H9A 0.9600
C9 H9B 0.9600
C9 H9C 0.9600
C10 H10 0.9300
C10 C11 1.379(4)
C11 C12 1.375(4)
C11 C15 1.500(5)
C12 H12 0.9300
C12 C13 1.365(5)
C13 H13 0.9300
C13 C14 1.368(4)
C14 H14 0.9300
C15 H15A 0.9600
C15 H15B 0.9600
C15 H15C 0.9600
B1 B2 1.785(4)
B1 B3 1.784(4)
B1 B4 1.788(5)
B1 B5 1.789(4)
B1 B6 1.783(5)
B2 H2 1.1000
B2 B3 1.788(5)
B2 B6 1.787(5)
B2 B7 1.765(5)
B2 B8 1.768(5)
B3 H3A 1.1000
B3 B4 1.787(5)
B3 B8 1.762(5)
B3 B9 1.773(4)
B4 H4A 1.1000
B4 B5 1.781(5)
B4 B9 1.759(5)
B4 B10 1.764(4)
B5 H5 1.1000
B5 B6 1.787(5)
B5 B10 1.761(5)
B5 B11 1.765(5)
B6 H6A 1.1000
B6 B7 1.764(5)
B6 B11 1.765(5)
B7 H7A 1.1000
B7 B8 1.771(5)
B7 B11 1.767(5)
B8 H8A 1.1000
B8 B9 1.767(5)
B9 H9 1.1000
B9 B10 1.770(5)
B10 H10A 1.1000
B10 B11 1.768(5)
B11 H11 1.1000
